data_7249077
loop_
_publ_author_name
'Odubo, Favour E.'
'Muthuramesh, Snehashree'
'Zeller, Matthias'
'Rosokha, Sergiy V.'

_publ_section_title
;
 Anion-&#x3c0; interaction with alkenes: persistent complexes <i>vs.</i>
 irreversible reactions of anions with tetracyanoethylene.
;
_journal_issue 31
_journal_name_full 'Physical chemistry chemical physics : PCCP'
_journal_page_first 21030
_journal_page_last 21039
_journal_paper_doi 10.1039/d4cp02573c
_journal_volume 26
_journal_year 2024
_chemical_absolute_configuration ukn
_chemical_formula_sum 'C15 H28 F6 N3 P'
_chemical_formula_weight 395.37
_space_group_crystal_system tetragonal
_space_group_IT_number 82
_space_group_name_Hall 'I -4'
_space_group_name_H-M_alt 'I -4'
_atom_sites_solution_hydrogens geom
_atom_sites_solution_primary dual
_atom_sites_solution_secondary difmap
_audit_creation_method SHELXL-2019/3
_audit_update_record
;
2024-05-05 deposited with the CCDC.	2024-07-22 downloaded from the CCDC.
;
_cell_angle_alpha 90
_cell_angle_beta 90
_cell_angle_gamma 90
_cell_formula_units_Z 4
_cell_length_a 10.3526(8)
_cell_length_b 10.3526(8)
_cell_length_c 19.1311(17)
_cell_measurement_reflns_used 7013
_cell_measurement_temperature 150(2)
_cell_measurement_theta_max 30.8604
_cell_measurement_theta_min 2.2369
_cell_volume 2050.4(3)
_computing_cell_refinement 'SAINT V8.40B (Bruker, 2020)'
_computing_data_collection 'Apex4 v2022.10-0 (Bruker, 2022)'
_computing_data_reduction 'SAINT V8.40B (Bruker, 2020)'
_computing_structure_refinement
;  
SHELXL-2019/2 (Sheldrick, 2015a, 2019), 
SHELXLE Rev1506 (H\"ubschle et al., 2011)
;
_computing_structure_solution 'SHELXT (Sheldrick, 2015b)'
_diffrn_ambient_temperature 150(2)
_diffrn_detector_area_resol_mean 7.4074
_diffrn_detector_type 'PhotonII charge-integrating pixel array (CPAD)'
_diffrn_measured_fraction_theta_full 0.989
_diffrn_measured_fraction_theta_max 0.993
_diffrn_measurement_device 'three circle diffractometer'
_diffrn_measurement_device_type 'Bruker AXS D8 Quest'
_diffrn_measurement_method 'omega and phi scans'
_diffrn_radiation_monochromator 'Triumph curved graphite crystal'
_diffrn_radiation_type MoK\a
_diffrn_radiation_wavelength 0.71073
_diffrn_reflns_av_R_equivalents 0.0817
_diffrn_reflns_av_unetI/netI 0.0541
_diffrn_reflns_Laue_measured_fraction_full 0.989
_diffrn_reflns_Laue_measured_fraction_max 0.993
_diffrn_reflns_limit_h_max 15
_diffrn_reflns_limit_h_min -15
_diffrn_reflns_limit_k_max 15
_diffrn_reflns_limit_k_min -15
_diffrn_reflns_limit_l_max 29
_diffrn_reflns_limit_l_min -29
_diffrn_reflns_number 27133
_diffrn_reflns_point_group_measured_fraction_full 0.991
_diffrn_reflns_point_group_measured_fraction_max 0.993
_diffrn_reflns_theta_full 25.242
_diffrn_reflns_theta_max 33.179
_diffrn_reflns_theta_min 3.505
_diffrn_source 'fine focus sealed tube X-ray source'
_diffrn_source_current '30 mA'
_diffrn_source_voltage '50 kV'
_exptl_absorpt_coefficient_mu 0.189
_exptl_absorpt_correction_T_max 0.7465
_exptl_absorpt_correction_T_min 0.6556
_exptl_absorpt_correction_type multi-scan
_exptl_absorpt_process_details
;
 SADABS 2016/2: Krause, L., Herbst-Irmer, R., Sheldrick G.M. & Stalke D.,
 J. Appl. Cryst. 48 (2015) 3-10
;
_exptl_crystal_colour colourless
_exptl_crystal_density_diffrn 1.281
_exptl_crystal_description block
_exptl_crystal_F_000 832
_exptl_crystal_size_max 0.31
_exptl_crystal_size_mid 0.27
_exptl_crystal_size_min 0.25
_refine_diff_density_max 0.190
_refine_diff_density_min -0.279
_refine_diff_density_rms 0.034
_refine_ls_abs_structure_details
;
 Refined as an inversion twin.
;
_refine_ls_abs_structure_Flack 0.4(2)
_refine_ls_extinction_method none
_refine_ls_goodness_of_fit_ref 1.060
_refine_ls_hydrogen_treatment constr
_refine_ls_matrix_type full
_refine_ls_number_parameters 301
_refine_ls_number_reflns 3898
_refine_ls_number_restraints 829
_refine_ls_restrained_S_all 1.142
_refine_ls_R_factor_all 0.0829
_refine_ls_R_factor_gt 0.0532
_refine_ls_shift/su_max 0.001
_refine_ls_shift/su_mean 0.000
_refine_ls_structure_factor_coef Fsqd
_refine_ls_weighting_details 'w=1/[\s^2^(Fo^2^)+(0.0642P)^2^+0.4516P] where P=(Fo^2^+2Fc^2^)/3'
_refine_ls_weighting_scheme calc
_refine_ls_wR_factor_gt 0.1393
_refine_ls_wR_factor_ref 0.1556
_reflns_Friedel_coverage 0.944
_reflns_Friedel_fraction_full 0.993
_reflns_Friedel_fraction_max 0.994
_reflns_number_gt 2697
_reflns_number_total 3898
_reflns_threshold_expression 'I > 2\s(I)'
_cod_data_source_file d4cp02573c2.cif
_cod_data_source_block RS214_0m
_cod_depositor_comments 'Adding full bibliography for 7249077--7249082.cif.'
_cod_original_cell_volume 2050.4(4)
_cod_database_code 7249077
_shelx_shelxl_version_number 2019/3
_shelx_space_group_comment
;
The symmetry employed for this shelxl refinement is uniquely defined
by the following loop, which should always be used as a source of
symmetry information in preference to the above space-group names.
They are only intended as comments.
;

loop_
_space_group_symop_operation_xyz
'x, y, z'
'-x, -y, z'
'y, -x, -z'
'-y, x, -z'
'x+1/2, y+1/2, z+1/2'
'-x+1/2, -y+1/2, z+1/2'
'y+1/2, -x+1/2, -z+1/2'
'-y+1/2, x+1/2, -z+1/2'

loop_
_atom_site_label
_atom_site_type_symbol
_atom_site_fract_x
_atom_site_fract_y
_atom_site_fract_z
_atom_site_U_iso_or_equiv
_atom_site_adp_type
_atom_site_occupancy
_atom_site_site_symmetry_order
_atom_site_calc_flag
_atom_site_refinement_flags_posn
_atom_site_refinement_flags_adp
_atom_site_refinement_flags_occupancy
_atom_site_disorder_assembly
_atom_site_disorder_group
P1 P 0.4840(12) 0.5076(14) 0.3007(5) 0.046(2) Uani 0.261(5) 1 d D U P A -1
F1 F 0.3965(10) 0.6242(10) 0.2767(7) 0.062(3) Uani 0.261(5) 1 d D U P A -1
F2 F 0.5891(14) 0.5483(14) 0.2456(6) 0.068(4) Uani 0.261(5) 1 d D U P A -1
F3 F 0.5709(10) 0.3928(10) 0.3260(7) 0.072(3) Uani 0.261(5) 1 d D U P A -1
F4 F 0.3780(10) 0.4684(13) 0.3581(5) 0.058(3) Uani 0.261(5) 1 d D U P A -1
F5 F 0.5531(12) 0.5997(12) 0.3574(6) 0.071(3) Uani 0.261(5) 1 d D U P A -1
F6 F 0.4141(17) 0.4168(12) 0.2470(8) 0.060(3) Uani 0.261(5) 1 d D U P A -1
P1B P 0.5078(13) 0.5158(9) 0.3069(6) 0.041(2) Uani 0.239(5) 1 d D U P A -2
F1B F 0.4076(14) 0.5817(17) 0.2554(8) 0.074(4) Uani 0.239(5) 1 d D U P A -2
F2B F 0.6225(9) 0.6050(10) 0.2767(7) 0.063(3) Uani 0.239(5) 1 d D U P A -2
F3B F 0.6076(12) 0.4536(13) 0.3588(5) 0.075(4) Uani 0.239(5) 1 d D U P A -2
F4B F 0.3952(15) 0.4315(15) 0.3419(8) 0.076(5) Uani 0.239(5) 1 d D U P A -2
F5B F 0.4773(14) 0.6280(10) 0.3614(6) 0.069(3) Uani 0.239(5) 1 d D U P A -2
F6B F 0.5374(14) 0.4088(14) 0.2506(7) 0.081(4) Uani 0.239(5) 1 d D U P A -2
C1 C 0.440(2) 0.527(3) 0.501(2) 0.037(3) Uani 0.25 1 d D U P B 1
C2 C 0.4395(19) 0.6736(14) 0.5040(12) 0.050(3) Uani 0.5 1 d D U P B 1
N1 N 0.414(2) 0.7777(15) 0.5048(12) 0.064(3) Uani 0.5 1 d D U P B 1
C1B C 0.538(3) 0.553(2) 0.502(2) 0.042(4) Uani 0.25 1 d D U P C 2
C2B C 0.4646(19) 0.6780(14) 0.4949(12) 0.049(3) Uani 0.5 1 d D U P C 2
N1B N 0.435(3) 0.7797(17) 0.4904(14) 0.071(4) Uani 0.5 1 d D U P C 2
N2 N 0.000000 0.500000 0.250000 0.0408(11) Uani 1 4 d DS TU P . .
C3 C 0.0943(4) 0.4225(4) 0.2044(2) 0.0411(8) Uani 0.754(7) 1 d D U P D 1
H3A H 0.159382 0.381353 0.235118 0.049 Uiso 0.754(7) 1 calc R U P D 1
H3B H 0.045962 0.352738 0.180621 0.049 Uiso 0.754(7) 1 calc R U P D 1
C4 C 0.1637(4) 0.5019(4) 0.1499(2) 0.0504(10) Uani 0.754(7) 1 d D U P D 1
H4A H 0.099566 0.550573 0.122026 0.061 Uiso 0.754(7) 1 calc R U P D 1
H4B H 0.220760 0.565166 0.173439 0.061 Uiso 0.754(7) 1 calc R U P D 1
C5 C 0.2432(9) 0.4184(9) 0.1020(5) 0.062(2) Uani 0.754(7) 1 d D U P D 1
H5A H 0.311541 0.375678 0.128894 0.094 Uiso 0.754(7) 1 calc R U P D 1
H5B H 0.282236 0.472124 0.065475 0.094 Uiso 0.754(7) 1 calc R U P D 1
H5C H 0.187713 0.352939 0.080356 0.094 Uiso 0.754(7) 1 calc R U P D 1
C3B C 0.1217(9) 0.5050(11) 0.2099(8) 0.050(3) Uani 0.246(7) 1 d D U P D 2
H3C H 0.194835 0.495995 0.242845 0.059 Uiso 0.246(7) 1 calc R U P D 2
H3D H 0.128784 0.591040 0.187644 0.059 Uiso 0.246(7) 1 calc R U P D 2
C4B C 0.1354(13) 0.3965(13) 0.1504(10) 0.059(3) Uani 0.246(7) 1 d . U P D 2
H4C H 0.123284 0.310782 0.172355 0.071 Uiso 0.246(7) 1 calc R U P D 2
H4D H 0.064593 0.408530 0.116208 0.071 Uiso 0.246(7) 1 calc R U P D 2
C5B C 0.256(2) 0.395(3) 0.1128(13) 0.053(5) Uani 0.246(7) 1 d . U P D 2
H5D H 0.327730 0.408299 0.145700 0.079 Uiso 0.246(7) 1 calc R U P D 2
H5E H 0.256520 0.465042 0.078101 0.079 Uiso 0.246(7) 1 calc R U P D 2
H5F H 0.266814 0.312148 0.089100 0.079 Uiso 0.246(7) 1 calc R U P D 2
N3 N 0.500000 0.000000 0.250000 0.0413(11) Uani 1 4 d DS TU P . .
C6 C 0.4961(4) 0.1214(4) 0.2033(3) 0.0436(10) Uani 0.658(7) 1 d D U P E 1
H6A H 0.413814 0.121052 0.176993 0.052 Uiso 0.658(7) 1 calc R U P E 1
H6B H 0.495624 0.198458 0.233960 0.052 Uiso 0.658(7) 1 calc R U P E 1
C7 C 0.6041(6) 0.1348(6) 0.1526(3) 0.0613(14) Uani 0.658(7) 1 d D U P E 1
H7A H 0.614227 0.053594 0.125812 0.074 Uiso 0.658(7) 1 calc R U P E 1
H7B H 0.685721 0.151669 0.177953 0.074 Uiso 0.658(7) 1 calc R U P E 1
C8 C 0.5754(11) 0.2462(10) 0.1027(5) 0.0494(16) Uani 0.658(7) 1 d D U P E 1
H8A H 0.559020 0.325017 0.129694 0.074 Uiso 0.658(7) 1 calc R U P E 1
H8B H 0.499146 0.225359 0.074564 0.074 Uiso 0.658(7) 1 calc R U P E 1
H8C H 0.649735 0.259908 0.071847 0.074 Uiso 0.658(7) 1 calc R U P E 1
C6B C 0.5732(8) 0.0926(7) 0.2046(7) 0.054(2) Uani 0.342(7) 1 d D U P E 2
H6C H 0.643993 0.043647 0.182032 0.065 Uiso 0.342(7) 1 calc R U P E 2
H6D H 0.614061 0.157189 0.235718 0.065 Uiso 0.342(7) 1 calc R U P E 2
C7B C 0.5029(10) 0.1652(9) 0.1482(8) 0.064(3) Uani 0.342(7) 1 d D U P E 2
H7C H 0.433592 0.218366 0.169240 0.077 Uiso 0.342(7) 1 calc R U P E 2
H7D H 0.462417 0.103260 0.115369 0.077 Uiso 0.342(7) 1 calc R U P E 2
C8B C 0.597(3) 0.252(3) 0.1087(16) 0.087(7) Uani 0.342(7) 1 d D U P E 2
H8D H 0.655393 0.198354 0.080814 0.131 Uiso 0.342(7) 1 calc R U P E 2
H8E H 0.646607 0.303269 0.142065 0.131 Uiso 0.342(7) 1 calc R U P E 2
H8F H 0.548136 0.309521 0.077671 0.131 Uiso 0.342(7) 1 calc R U P E 2

loop_
_atom_site_aniso_label
_atom_site_aniso_U_11
_atom_site_aniso_U_22
_atom_site_aniso_U_33
_atom_site_aniso_U_23
_atom_site_aniso_U_13
_atom_site_aniso_U_12
P1 0.046(4) 0.054(4) 0.0386(19) -0.008(4) -0.010(3) -0.008(3)
F1 0.049(5) 0.047(5) 0.090(8) 0.009(5) 0.004(5) -0.011(4)
F2 0.050(5) 0.109(10) 0.046(5) 0.021(6) 0.016(4) 0.010(7)
F3 0.066(6) 0.056(5) 0.094(7) 0.019(5) -0.036(5) 0.009(4)
F4 0.059(6) 0.079(8) 0.036(4) 0.007(5) -0.003(4) -0.035(5)
F5 0.076(8) 0.070(7) 0.068(6) -0.017(5) 0.009(6) -0.034(6)
F6 0.080(8) 0.041(5) 0.060(6) -0.015(4) -0.030(5) 0.002(4)
P1B 0.050(4) 0.030(4) 0.041(2) -0.003(2) 0.019(3) -0.002(2)
F1B 0.073(7) 0.090(9) 0.059(7) 0.015(6) -0.007(6) 0.000(7)
F2B 0.040(4) 0.058(5) 0.091(8) -0.012(5) 0.025(5) -0.020(4)
F3B 0.088(8) 0.075(7) 0.062(6) 0.018(6) 0.028(5) 0.051(6)
F4B 0.081(8) 0.068(8) 0.078(9) 0.018(7) 0.027(7) -0.024(6)
F5B 0.090(8) 0.052(5) 0.063(6) -0.013(4) 0.029(6) 0.006(5)
F6B 0.115(9) 0.059(6) 0.068(6) -0.023(5) 0.000(8) -0.014(7)
C1 0.044(7) 0.030(5) 0.037(5) 0.006(5) 0.007(6) 0.003(6)
C2 0.053(7) 0.044(3) 0.053(6) 0.002(3) 0.011(4) 0.002(3)
N1 0.069(6) 0.044(4) 0.079(10) -0.008(5) 0.014(6) 0.011(3)
C1B 0.045(9) 0.038(6) 0.043(6) -0.006(6) 0.005(6) 0.012(4)
C2B 0.052(6) 0.043(3) 0.051(6) 0.001(3) 0.011(4) 0.005(3)
N1B 0.080(8) 0.051(4) 0.081(9) 0.010(5) 0.025(5) 0.008(4)
N2 0.0248(11) 0.0248(11) 0.073(3) 0.000 0.000 0.000
C3 0.0348(17) 0.0368(18) 0.0517(18) -0.0010(14) 0.0029(14) 0.0047(12)
C4 0.043(2) 0.053(2) 0.0547(19) 0.0044(17) 0.0055(17) 0.0062(16)
C5 0.050(4) 0.052(4) 0.085(5) 0.004(3) -0.008(3) 0.002(3)
C3B 0.023(4) 0.028(4) 0.097(6) 0.000(5) 0.009(4) 0.003(3)
C4B 0.037(5) 0.044(5) 0.097(7) 0.001(5) 0.011(5) 0.010(4)
C5B 0.041(7) 0.065(10) 0.052(8) -0.005(8) 0.014(6) 0.027(7)
N3 0.0286(12) 0.0286(12) 0.067(3) 0.000 0.000 0.000
C6 0.0307(19) 0.0338(18) 0.066(2) 0.0035(17) 0.0013(17) 0.0035(14)
C7 0.050(3) 0.059(3) 0.075(3) 0.013(2) 0.016(2) 0.023(2)
C8 0.050(3) 0.050(4) 0.048(3) 0.008(3) -0.001(2) -0.007(3)
C6B 0.028(4) 0.024(3) 0.110(6) -0.001(4) 0.011(4) -0.007(2)
C7B 0.053(5) 0.029(4) 0.109(6) 0.006(4) -0.003(5) -0.003(3)
C8B 0.087(13) 0.083(11) 0.093(12) 0.019(10) 0.011(10) -0.001(10)

loop_
_atom_type_symbol
_atom_type_description
_atom_type_scat_dispersion_real
_atom_type_scat_dispersion_imag
_atom_type_scat_source
C C 0.0033 0.0016 'International Tables Vol C Tables 4.2.6.8 and 6.1.1.4'
H H 0.0000 0.0000 'International Tables Vol C Tables 4.2.6.8 and 6.1.1.4'
N N 0.0061 0.0033 'International Tables Vol C Tables 4.2.6.8 and 6.1.1.4'
F F 0.0171 0.0103 'International Tables Vol C Tables 4.2.6.8 and 6.1.1.4'
P P 0.1023 0.0942 'International Tables Vol C Tables 4.2.6.8 and 6.1.1.4'

loop_
_geom_angle_atom_site_label_1
_geom_angle_atom_site_label_2
_geom_angle_atom_site_label_3
_geom_angle
_geom_angle_site_symmetry_1
_geom_angle_site_symmetry_3
_geom_angle_publ_flag
F3 P1 F6 90.7(9) . . ?
F3 P1 F2 90.7(9) . . ?
F6 P1 F2 92.3(8) . . ?
F3 P1 F1 179.0(10) . . ?
F6 P1 F1 90.2(8) . . ?
F2 P1 F1 89.8(8) . . ?
F3 P1 F4 89.4(8) . . ?
F6 P1 F4 88.9(9) . . ?
F2 P1 F4 178.8(11) . . ?
F1 P1 F4 90.0(8) . . ?
F3 P1 F5 89.2(8) . . ?
F6 P1 F5 178.5(11) . . ?
F2 P1 F5 89.2(9) . . ?
F1 P1 F5 89.9(9) . . ?
F4 P1 F5 89.6(7) . . ?
F3B P1B F6B 90.9(8) . . ?
F3B P1B F1B 178.7(10) . . ?
F6B P1B F1B 90.3(8) . . ?
F3B P1B F5B 90.9(8) . . ?
F6B P1B F5B 177.7(10) . . ?
F1B P1B F5B 87.9(9) . . ?
F3B P1B F4B 89.5(8) . . ?
F6B P1B F4B 92.5(8) . . ?
F1B P1B F4B 91.0(10) . . ?
F5B P1B F4B 88.8(8) . . ?
F3B P1B F2B 88.7(9) . . ?
F6B P1B F2B 90.8(8) . . ?
F1B P1B F2B 90.7(8) . . ?
F5B P1B F2B 87.8(7) . . ?
F4B P1B F2B 176.2(10) . . ?
C1 C1 C2 118(4) 2_665 4_656 ?
C1 C1 C2 114(4) 2_665 . ?
C2 C1 C2 127.4(7) 4_656 . ?
N1 C2 C1 156.1(17) . 3_566 ?
N1 C2 C1 166(2) . . ?
C1B C1B C2B 157(4) 3_566 . ?
C1B C1B C2B 114(4) 2_665 . ?
C2B C1B C2B 127.4(7) 3_566 . ?
N1B C2B C1B 157(2) . 4_656 ?
N1B C2B C1B 166(2) . . ?
C3B N2 C3B 105.7(5) 2_565 7_455 ?
C3B N2 C3B 117.3(12) 8 7_455 ?
C3B N2 C3B 117.3(12) 2_565 . ?
C3B N2 C3B 105.7(5) 8 . ?
C3B N2 C3B 105.7(5) 7_455 . ?
C3 N2 C3 108.82(15) . 8 ?
C3 N2 C3 110.8(3) . 2_565 ?
C3 N2 C3 108.82(15) 8 2_565 ?
C3 N2 C3 108.82(15) . 7_455 ?
C3 N2 C3 110.8(3) 8 7_455 ?
C3 N2 C3 108.82(15) 2_565 7_455 ?
C4 C3 N2 114.2(3) . . ?
C4 C3 H3A 108.7 . . ?
N2 C3 H3A 108.7 . . ?
C4 C3 H3B 108.7 . . ?
N2 C3 H3B 108.7 . . ?
H3A C3 H3B 107.6 . . ?
C5 C4 C3 111.6(5) . . ?
C5 C4 H4A 109.3 . . ?
C3 C4 H4A 109.3 . . ?
C5 C4 H4B 109.3 . . ?
C3 C4 H4B 109.3 . . ?
H4A C4 H4B 108.0 . . ?
C4 C5 H5A 109.5 . . ?
C4 C5 H5B 109.5 . . ?
H5A C5 H5B 109.5 . . ?
C4 C5 H5C 109.5 . . ?
H5A C5 H5C 109.5 . . ?
H5B C5 H5C 109.5 . . ?
N2 C3B C4B 114.8(9) . . ?
N2 C3B H3C 108.6 . . ?
C4B C3B H3C 108.6 . . ?
N2 C3B H3D 108.6 . . ?
C4B C3B H3D 108.6 . . ?
H3C C3B H3D 107.5 . . ?
C5B C4B C3B 115.8(15) . . ?
C5B C4B H4C 108.3 . . ?
C3B C4B H4C 108.3 . . ?
C5B C4B H4D 108.3 . . ?
C3B C4B H4D 108.3 . . ?
H4C C4B H4D 107.4 . . ?
C4B C5B H5D 109.5 . . ?
C4B C5B H5E 109.5 . . ?
H5D C5B H5E 109.5 . . ?
C4B C5B H5F 109.5 . . ?
H5D C5B H5F 109.5 . . ?
H5E C5B H5F 109.5 . . ?
C6B N3 C6B 109.2(9) . 2_655 ?
C6B N3 C6B 109.6(5) . 7 ?
C6B N3 C6B 109.6(5) 2_655 7 ?
C6B N3 C6B 109.6(5) . 8_545 ?
C6B N3 C6B 109.6(5) 2_655 8_545 ?
C6B N3 C6B 109.2(9) 7 8_545 ?
C6 N3 C6 109.58(19) . 7 ?
C6 N3 C6 109.2(4) . 2_655 ?
C6 N3 C6 109.58(19) 7 2_655 ?
C6 N3 C6 109.58(19) . 8_545 ?
C6 N3 C6 109.2(4) 7 8_545 ?
C6 N3 C6 109.58(19) 2_655 8_545 ?
C7 C6 N3 115.7(3) . . ?
C7 C6 H6A 108.3 . . ?
N3 C6 H6A 108.3 . . ?
C7 C6 H6B 108.3 . . ?
N3 C6 H6B 108.3 . . ?
H6A C6 H6B 107.4 . . ?
C6 C7 C8 109.4(6) . . ?
C6 C7 H7A 109.8 . . ?
C8 C7 H7A 109.8 . . ?
C6 C7 H7B 109.8 . . ?
C8 C7 H7B 109.8 . . ?
H7A C7 H7B 108.2 . . ?
C7 C8 H8A 109.5 . . ?
C7 C8 H8B 109.5 . . ?
H8A C8 H8B 109.5 . . ?
C7 C8 H8C 109.5 . . ?
H8A C8 H8C 109.5 . . ?
H8B C8 H8C 109.5 . . ?
N3 C6B C7B 119.4(7) . . ?
N3 C6B H6C 107.5 . . ?
C7B C6B H6C 107.5 . . ?
N3 C6B H6D 107.5 . . ?
C7B C6B H6D 107.5 . . ?
H6C C6B H6D 107.0 . . ?
C6B C7B C8B 110.0(14) . . ?
C6B C7B H7C 109.7 . . ?
C8B C7B H7C 109.7 . . ?
C6B C7B H7D 109.7 . . ?
C8B C7B H7D 109.7 . . ?
H7C C7B H7D 108.2 . . ?
C7B C8B H8D 109.5 . . ?
C7B C8B H8E 109.5 . . ?
H8D C8B H8E 109.5 . . ?
C7B C8B H8F 109.5 . . ?
H8D C8B H8F 109.5 . . ?
H8E C8B H8F 109.5 . . ?

loop_
_geom_bond_atom_site_label_1
_geom_bond_atom_site_label_2
_geom_bond_distance
_geom_bond_site_symmetry_2
_geom_bond_publ_flag
P1 F3 1.567(14) . ?
P1 F6 1.569(13) . ?
P1 F2 1.573(13) . ?
P1 F1 1.577(14) . ?
P1 F4 1.603(13) . ?
P1 F5 1.612(13) . ?
P1B F3B 1.570(14) . ?
P1B F6B 1.576(13) . ?
P1B F1B 1.586(14) . ?
P1B F5B 1.592(12) . ?
P1B F4B 1.603(14) . ?
P1B F2B 1.611(12) . ?
C1 C1 1.359(18) 2_665 ?
C1 C2 1.52(3) . ?
C2 N1 1.111(13) . ?
C1B C1B 1.34(2) 2_665 ?
C1B C2B 1.50(3) . ?
C2B N1B 1.101(14) . ?
N2 C3B 1.476(11) 2_565 ?
N2 C3B 1.476(11) 8 ?
N2 C3B 1.476(11) 7_455 ?
N2 C3B 1.476(11) . ?
N2 C3 1.535(3) . ?
N2 C3 1.535(4) 8 ?
N2 C3 1.535(3) 2_565 ?
N2 C3 1.535(3) 7_455 ?
C3 C4 1.509(5) . ?
C3 H3A 0.9900 . ?
C3 H3B 0.9900 . ?
C4 C5 1.506(9) . ?
C4 H4A 0.9900 . ?
C4 H4B 0.9900 . ?
C5 H5A 0.9800 . ?
C5 H5B 0.9800 . ?
C5 H5C 0.9800 . ?
C3B C4B 1.61(2) . ?
C3B H3C 0.9900 . ?
C3B H3D 0.9900 . ?
C4B C5B 1.44(2) . ?
C4B H4C 0.9900 . ?
C4B H4D 0.9900 . ?
C5B H5D 0.9800 . ?
C5B H5E 0.9800 . ?
C5B H5F 0.9800 . ?
N3 C6B 1.499(9) . ?
N3 C6B 1.499(9) 2_655 ?
N3 C6B 1.499(9) 7 ?
N3 C6B 1.499(9) 8_545 ?
N3 C6 1.542(4) . ?
N3 C6 1.542(4) 7 ?
N3 C6 1.542(4) 2_655 ?
N3 C6 1.542(4) 8_545 ?
C6 C7 1.487(7) . ?
C6 H6A 0.9900 . ?
C6 H6B 0.9900 . ?
C7 C8 1.527(10) . ?
C7 H7A 0.9900 . ?
C7 H7B 0.9900 . ?
C8 H8A 0.9800 . ?
C8 H8B 0.9800 . ?
C8 H8C 0.9800 . ?
C6B C7B 1.504(14) . ?
C6B H6C 0.9900 . ?
C6B H6D 0.9900 . ?
C7B C8B 1.522(19) . ?
C7B H7C 0.9900 . ?
C7B H7D 0.9900 . ?
C8B H8D 0.9800 . ?
C8B H8E 0.9800 . ?
C8B H8F 0.9800 . ?

loop_
_geom_torsion_atom_site_label_1
_geom_torsion_atom_site_label_2
_geom_torsion_atom_site_label_3
_geom_torsion_atom_site_label_4
_geom_torsion
_geom_torsion_site_symmetry_1
_geom_torsion_site_symmetry_2
_geom_torsion_site_symmetry_3
_geom_torsion_site_symmetry_4
_geom_torsion_publ_flag
C1 C1 C2 N1 173(14) 4_656 . . . ?
C1 C1 C2 N1 171(9) 3_566 . . . ?
C1 C1 C2 N1 176(9) 2_665 . . . ?
C2 C1 C2 N1 -2(11) 4_656 . . . ?
C1 C1 C2 C1 2(12) 4_656 . . 3_566 ?
C1 C1 C2 C1 4(4) 2_665 . . 3_566 ?
C2 C1 C2 C1 -173(7) 4_656 . . 3_566 ?
C1B C1B C2B N1B -179(100) 4_656 . . . ?
C1B C1B C2B N1B -158(11) 3_566 . . . ?
C1B C1B C2B N1B -180(100) 2_665 . . . ?
C2B C1B C2B N1B -3(13) 3_566 . . . ?
C1B C1B C2B C1B 22(11) 3_566 . . 4_656 ?
C1B C1B C2B C1B 0(4) 2_665 . . 4_656 ?
C2B C1B C2B C1B 176(7) 3_566 . . 4_656 ?
C3 N2 C3 C4 -67.2(2) 8 . . . ?
C3 N2 C3 C4 52.4(3) 2_565 . . . ?
C3 N2 C3 C4 172.0(4) 7_455 . . . ?
N2 C3 C4 C5 -173.7(5) . . . . ?
C3B N2 C3B C4B -50.7(9) 2_565 . . . ?
C3B N2 C3B C4B -168.2(12) 8 . . . ?
C3B N2 C3B C4B 66.8(7) 7_455 . . . ?
N2 C3B C4B C5B -177.0(16) . . . . ?
C6 N3 C6 C7 63.2(3) 7 . . . ?
C6 N3 C6 C7 -56.9(4) 2_655 . . . ?
C6 N3 C6 C7 -176.9(5) 8_545 . . . ?
N3 C6 C7 C8 170.8(6) . . . . ?
C6B N3 C6B C7B 52.3(8) 2_655 . . . ?
C6B N3 C6B C7B 172.4(10) 7 . . . ?
C6B N3 C6B C7B -67.7(6) 8_545 . . . ?
N3 C6B C7B C8B -179.4(17) . . . . ?
